data_7013045
loop_
_publ_author_name
'Gudneppanavar Rajsekhar'
'Ajay K. Sah'
'Chebrolu P. Rao'
'Philippe Guionneau'
'Muktha Bharathy'
'T. N. GuruRow'

_publ_section_title
;
 Bis-(\m-saccharide-C-2-oxo) dinuclear Cu(II) complexes of
 4,6-O-butylidene/ethylidene-N-(\a-hydroxynaphthylidene/o-hydroxybenzylidene/5-bromo-o-hydroxybenzylidene)-\b-D-glucopyranosylamine:
 structural aspects and data correlations
;
_journal_issue 15
_journal_name_full 'Dalton Trans.'
_journal_page_first 3126
_journal_page_last 3135
_journal_paper_doi 10.1039/b303729k
_journal_year 2003
_chemical_formula_sum 'C38 H44 Cu2 N2 O16'
_chemical_formula_weight 911.83
_chemical_name_systematic
;
?
;
_space_group_IT_number 4
_symmetry_cell_setting monoclinic
_symmetry_space_group_name_Hall 'P 2yb'
_symmetry_space_group_name_H-M 'P 1 21 1'
_atom_sites_solution_hydrogens geom
_atom_sites_solution_primary direct
_atom_sites_solution_secondary difmap
_audit_creation_method SHELXL-97
_cell_angle_alpha 90.000
_cell_angle_beta 96.590(5)
_cell_angle_gamma 90.000
_cell_formula_units_Z 2
_cell_length_a 4.989(5)
_cell_length_b 22.735(5)
_cell_length_c 16.938(5)
_cell_measurement_temperature 293(2)
_cell_volume 1908(2)
_computing_structure_refinement 'SHELXL-97 (Sheldrick, 1997)'
_diffrn_ambient_temperature 293(2)
_diffrn_measured_fraction_theta_full 0.997
_diffrn_measured_fraction_theta_max 0.997
_diffrn_measurement_device_type 'K-CCD Nonius'
_diffrn_measurement_method 'P and \w scans'
_diffrn_radiation_monochromator graphite
_diffrn_radiation_source 'fine-focus sealed tube'
_diffrn_radiation_type MoK\a
_diffrn_radiation_wavelength 0.71069
_diffrn_reflns_av_R_equivalents 0.0455
_diffrn_reflns_av_sigmaI/netI 0.0859
_diffrn_reflns_limit_h_max 5
_diffrn_reflns_limit_h_min -6
_diffrn_reflns_limit_k_max 25
_diffrn_reflns_limit_k_min -28
_diffrn_reflns_limit_l_max 18
_diffrn_reflns_limit_l_min -21
_diffrn_reflns_number 11907
_diffrn_reflns_theta_full 26.37
_diffrn_reflns_theta_max 26.37
_diffrn_reflns_theta_min 3.01
_diffrn_standards_decay_% no
_exptl_absorpt_coefficient_mu 1.193
_exptl_absorpt_correction_type none
_exptl_crystal_colour 'light green'
_exptl_crystal_density_diffrn 1.587
_exptl_crystal_density_method 'not measured'
_exptl_crystal_description needle
_exptl_crystal_F_000 944
_exptl_crystal_size_max 0.65
_exptl_crystal_size_mid 0.02
_exptl_crystal_size_min 0.02
_refine_diff_density_max 0.338
_refine_diff_density_min -0.404
_refine_diff_density_rms 0.093
_refine_ls_abs_structure_details 'Flack H D (1983), Acta Cryst. A39, 876-881'
_refine_ls_abs_structure_Flack 0.02(2)
_refine_ls_extinction_method none
_refine_ls_goodness_of_fit_ref 1.021
_refine_ls_hydrogen_treatment mixed
_refine_ls_matrix_type full
_refine_ls_number_parameters 525
_refine_ls_number_reflns 7071
_refine_ls_number_restraints 1
_refine_ls_restrained_S_all 1.021
_refine_ls_R_factor_all 0.0995
_refine_ls_R_factor_gt 0.0485
_refine_ls_shift/su_max 0.003
_refine_ls_shift/su_mean 0.000
_refine_ls_structure_factor_coef Fsqd
_refine_ls_weighting_details 'calc w=1/[\s^2^(Fo^2^)+(0.0646P)^2^+0.0000P] where P=(Fo^2^+2Fc^2^)/3'
_refine_ls_weighting_scheme calc
_refine_ls_wR_factor_gt 0.1047
_refine_ls_wR_factor_ref 0.1386
_reflns_number_gt 4568
_reflns_number_total 7071
_reflns_threshold_expression >2sigma(I)
_cod_data_source_file b303729k.txt
_cod_data_source_block rajxrd8
_cod_depositor_comments
;
The following automatic conversions were performed:

'_exptl_absorpt_correction_type' tag value 'no' was replaced with
'none' value.

Automatic conversion script
Id: cif_fix_values 1646 2011-03-28 12:23:43Z adriana 
;
_cod_original_sg_symbol_H-M P21
_cod_database_code 7013045

loop_
_symmetry_equiv_pos_as_xyz
'x, y, z'
'-x, y+1/2, -z'

loop_
_atom_site_label
_atom_site_type_symbol
_atom_site_fract_x
_atom_site_fract_y
_atom_site_fract_z
_atom_site_U_iso_or_equiv
_atom_site_adp_type
_atom_site_occupancy
_atom_site_symmetry_multiplicity
_atom_site_calc_flag
_atom_site_refinement_flags
_atom_site_disorder_assembly
_atom_site_disorder_group
C1 C -0.0459(16) 0.7814(4) 1.0573(6) 0.049(2) Uani 1 1 d . . .
H1 H 0.0219 0.7462 1.0401 0.059 Uiso 1 1 calc R . .
C2 C -0.2166(15) 0.7806(5) 1.1143(5) 0.056(2) Uani 1 1 d . . .
H2 H -0.2664 0.7447 1.1346 0.068 Uiso 1 1 calc R . .
C3 C -0.3186(13) 0.8328(6) 1.1430(4) 0.057(2) Uani 1 1 d . . .
H3 H -0.4310 0.8316 1.1831 0.068 Uiso 1 1 calc R . .
C4 C -0.2525(14) 0.8846(4) 1.1120(5) 0.046(2) Uani 1 1 d . . .
H4 H -0.3237 0.9193 1.1298 0.055 Uiso 1 1 calc R . .
C5 C -0.0722(16) 0.8866(4) 1.0513(5) 0.039(2) Uani 1 1 d . . .
C6 C 0.0300(11) 0.8344(4) 1.0238(4) 0.0347(16) Uani 1 1 d . . .
C7 C -0.0021(15) 0.9407(4) 1.0200(5) 0.047(2) Uani 1 1 d . . .
H7 H -0.0773 0.9748 1.0381 0.056 Uiso 1 1 calc R . .
C8 C 0.1706(14) 0.9452(4) 0.9644(5) 0.043(2) Uani 1 1 d . . .
H8 H 0.2219 0.9822 0.9482 0.052 Uiso 1 1 calc R . .
C9 C 0.2764(15) 0.8935(4) 0.9299(5) 0.035(2) Uani 1 1 d . . .
C10 C 0.2073(11) 0.8369(4) 0.9595(4) 0.0314(16) Uani 1 1 d . . .
C11 C 0.2991(15) 0.7834(4) 0.9283(5) 0.039(2) Uani 1 1 d . . .
H11 H 0.2516 0.7483 0.9512 0.047 Uiso 1 1 calc R . .
C12 C 0.4843(13) 0.7252(3) 0.8313(4) 0.0331(17) Uani 1 1 d . . .
H12 H 0.3316 0.7192 0.7902 0.040 Uiso 1 1 calc R . .
C13 C 0.7419(12) 0.7296(3) 0.7897(4) 0.0348(16) Uani 1 1 d . . .
H13 H 0.8994 0.7289 0.8300 0.042 Uiso 1 1 calc R . .
C14 C 0.7501(11) 0.6754(4) 0.7358(4) 0.0317(19) Uani 1 1 d . . .
H14 H 0.5902 0.6751 0.6964 0.038 Uiso 1 1 calc R . .
C15 C 0.7437(11) 0.6232(3) 0.7890(4) 0.0316(15) Uani 1 1 d . . .
H15 H 0.9081 0.6235 0.8267 0.038 Uiso 1 1 calc R . .
C16 C 0.4991(13) 0.6229(3) 0.8367(4) 0.0352(17) Uani 1 1 d . . .
H16 H 0.3334 0.6209 0.7996 0.042 Uiso 1 1 calc R . .
C17 C 0.5124(14) 0.5700(4) 0.8908(5) 0.042(2) Uani 1 1 d . . .
H17A H 0.6732 0.5717 0.9288 0.051 Uiso 1 1 calc R . .
H17B H 0.3557 0.5688 0.9197 0.051 Uiso 1 1 calc R . .
C18 C 0.7455(13) 0.5201(4) 0.7971(5) 0.0431(18) Uani 1 1 d . . .
H18 H 0.9127 0.5213 0.8337 0.052 Uiso 1 1 calc R . .
C19 C 0.7373(15) 0.4651(5) 0.7487(5) 0.062(3) Uani 1 1 d . . .
H19A H 0.7381 0.4315 0.7831 0.093 Uiso 1 1 calc R . .
H19B H 0.8924 0.4636 0.7200 0.093 Uiso 1 1 calc R . .
H19C H 0.5762 0.4647 0.7118 0.093 Uiso 1 1 calc R . .
C20 C 1.6147(15) 0.8993(4) 0.4593(5) 0.0368(19) Uani 1 1 d . . .
H20 H 1.5446 0.9344 0.4761 0.044 Uiso 1 1 calc R . .
C21 C 1.7945(15) 0.9002(4) 0.4030(5) 0.049(2) Uani 1 1 d . . .
H21 H 1.8444 0.9362 0.3830 0.059 Uiso 1 1 calc R . .
C22 C 1.9011(13) 0.8495(5) 0.3758(4) 0.052(2) Uani 1 1 d . . .
H22 H 2.0218 0.8510 0.3379 0.062 Uiso 1 1 calc R . .
C23 C 1.8284(15) 0.7973(4) 0.4049(5) 0.050(2) Uani 1 1 d . . .
H23 H 1.9016 0.7629 0.3866 0.059 Uiso 1 1 calc R . .
C24 C 1.6455(14) 0.7933(4) 0.4619(5) 0.040(2) Uani 1 1 d . . .
C25 C 1.5365(11) 0.8459(5) 0.4915(4) 0.0365(18) Uani 1 1 d . . .
C26 C 1.3454(11) 0.8411(4) 0.5511(4) 0.0322(15) Uani 1 1 d . . .
C27 C 1.2780(16) 0.7860(4) 0.5764(5) 0.040(2) Uani 1 1 d . . .
C28 C 1.3904(14) 0.7348(4) 0.5472(5) 0.044(2) Uani 1 1 d . . .
H28 H 1.3448 0.6983 0.5666 0.053 Uiso 1 1 calc R . .
C29 C 1.5643(14) 0.7377(4) 0.4912(5) 0.048(2) Uani 1 1 d . . .
H29 H 1.6316 0.7032 0.4716 0.057 Uiso 1 1 calc R . .
C30 C 1.2267(13) 0.8942(4) 0.5770(5) 0.030(2) Uani 1 1 d . . .
H30 H 1.2726 0.9292 0.5537 0.036 Uiso 1 1 calc R . .
C31 C 0.9241(13) 0.9508(3) 0.6482(5) 0.0371(17) Uani 1 1 d . . .
H31 H 0.7498 0.9518 0.6150 0.045 Uiso 1 1 calc R . .
C32 C 0.8689(13) 0.9476(3) 0.7350(4) 0.0343(15) Uani 1 1 d . . .
H32 H 1.0413 0.9480 0.7692 0.041 Uiso 1 1 calc R . .
C33 C 0.7080(14) 0.9995(4) 0.7540(4) 0.036(2) Uani 1 1 d . . .
H33 H 0.5302 0.9978 0.7227 0.043 Uiso 1 1 calc R . .
C34 C 0.8580(13) 1.0544(3) 0.7307(4) 0.0386(17) Uani 1 1 d . . .
H34 H 1.0316 1.0562 0.7642 0.046 Uiso 1 1 calc R . .
C35 C 0.9135(13) 1.0530(3) 0.6442(4) 0.0382(17) Uani 1 1 d . . .
H35 H 0.7413 1.0507 0.6101 0.046 Uiso 1 1 calc R . .
C36 C 1.0555(17) 1.1072(4) 0.6247(5) 0.050(2) Uani 1 1 d . . .
H36A H 1.2336 1.1083 0.6545 0.060 Uiso 1 1 calc R . .
H36B H 1.0766 1.1078 0.5685 0.060 Uiso 1 1 calc R . .
C37 C 0.8535(14) 1.1575(4) 0.7255(5) 0.0467(19) Uani 1 1 d . . .
H37 H 1.0265 1.1587 0.7594 0.056 Uiso 1 1 calc R . .
C38 C 0.6908(17) 1.2114(5) 0.7407(6) 0.060(3) Uani 1 1 d . . .
H38A H 0.7920 1.2461 0.7308 0.090 Uiso 1 1 calc R . .
H38B H 0.6525 1.2115 0.7950 0.090 Uiso 1 1 calc R . .
H38C H 0.5246 1.2111 0.7060 0.090 Uiso 1 1 calc R . .
O1 O 0.7095(10) 1.1067(3) 0.7440(3) 0.0469(17) Uani 1 1 d . . .
O2 O 0.9013(10) 1.1573(2) 0.6447(3) 0.0522(14) Uani 1 1 d . . .
O3 O 1.0710(8) 1.0022(2) 0.6308(3) 0.0385(12) Uani 1 1 d . . .
O4 O 0.6749(9) 1.0029(2) 0.8366(3) 0.0503(12) Uani 1 1 d . . .
H4O H 0.5855 1.0321 0.8447 0.075 Uiso 1 1 calc R . .
O5 O 0.7453(9) 0.8927(3) 0.7418(3) 0.043(2) Uani 1 1 d . . .
O6 O 0.7350(8) 0.5692(3) 0.7458(3) 0.0377(15) Uani 1 1 d . . .
O7 O 0.5189(9) 0.5193(2) 0.8415(3) 0.0438(13) Uani 1 1 d . . .
O8 O 0.4959(8) 0.6766(2) 0.8834(3) 0.0392(12) Uani 1 1 d . . .
O9 O 0.9857(8) 0.6727(2) 0.6966(3) 0.0390(11) Uani 1 1 d . . .
H9O H 0.9797 0.6984 0.6625 0.059 Uiso 1 1 calc R . .
O10 O 0.7323(9) 0.7839(3) 0.7502(3) 0.045(2) Uani 1 1 d . . .
O11 O 0.4353(11) 0.9016(3) 0.8758(4) 0.0369(14) Uani 1 1 d . . .
O12 O 1.1120(11) 0.7767(3) 0.6329(4) 0.0424(16) Uani 1 1 d . . .
O15 O 0.0995(11) 0.5884(3) 0.0487(4) 0.0815(18) Uani 1 1 d . . .
O14 O 0.6159(15) 0.6348(6) 0.0854(7) 0.202(6) Uani 1 1 d . . .
O13 O 0.136(3) 0.5736(5) 0.6025(8) 0.241(7) Uani 1 1 d . . .
O16 O 0.411(3) 0.0487(6) 0.4602(9) 0.266(7) Uani 1 1 d . . .
Cu1 Cu 0.92441(14) 0.83327(3) 0.68446(5) 0.0381(3) Uani 1 1 d . . .
Cu2 Cu 0.58818(13) 0.84427(3) 0.81541(5) 0.0369(3) Uani 1 1 d . . .
N1 N 0.4441(13) 0.7808(3) 0.8701(5) 0.0366(19) Uani 1 1 d . . .
N2 N 1.0612(13) 0.8970(3) 0.6300(4) 0.0318(18) Uani 1 1 d . . .
H150 H 0.2840 0.6001 0.0684 0.050 Uiso 1 1 d . . .
H151 H -0.063(13) 0.6079 0.0585 0.050 Uiso 1 1 d . . .
H130 H 0.0195 0.5382 0.5994 0.050 Uiso 1 1 d . . .
H131 H 0.2595 0.6001 0.6322 0.050 Uiso 1 1 d . . .
H140 H 0.5963 0.6276 0.1391 0.050 Uiso 1 1 d . . .
H141 H 0.4771 0.6427 0.0412 0.050 Uiso 1 1 d . . .

loop_
_atom_site_aniso_label
_atom_site_aniso_U_11
_atom_site_aniso_U_22
_atom_site_aniso_U_33
_atom_site_aniso_U_23
_atom_site_aniso_U_13
_atom_site_aniso_U_12
C1 0.051(5) 0.054(6) 0.047(6) -0.006(4) 0.023(4) 0.000(4)
C2 0.064(5) 0.058(6) 0.052(6) 0.013(5) 0.030(4) 0.001(4)
C3 0.058(4) 0.073(6) 0.045(4) -0.007(5) 0.027(3) -0.001(5)
C4 0.051(4) 0.049(5) 0.041(5) -0.013(4) 0.021(4) 0.003(4)
C5 0.044(4) 0.041(5) 0.035(5) -0.009(4) 0.015(3) 0.005(3)
C6 0.034(3) 0.036(4) 0.035(4) 0.000(4) 0.009(2) 0.002(3)
C7 0.069(5) 0.030(5) 0.046(6) -0.005(4) 0.023(4) 0.013(4)
C8 0.052(4) 0.032(5) 0.047(5) -0.001(4) 0.014(3) 0.007(3)
C9 0.038(4) 0.033(5) 0.036(5) -0.003(4) 0.015(3) -0.003(3)
C10 0.035(3) 0.031(4) 0.030(3) 0.003(4) 0.011(2) 0.007(3)
C11 0.036(4) 0.037(6) 0.044(6) -0.001(4) 0.006(4) 0.002(4)
C12 0.032(3) 0.029(4) 0.041(4) 0.003(3) 0.017(3) -0.004(3)
C13 0.029(3) 0.034(4) 0.043(5) -0.005(3) 0.013(3) -0.003(3)
C14 0.029(3) 0.034(5) 0.034(4) -0.003(4) 0.012(3) -0.002(3)
C15 0.027(3) 0.030(4) 0.040(4) -0.002(3) 0.015(3) -0.001(3)
C16 0.034(3) 0.026(4) 0.047(5) -0.002(3) 0.015(3) 0.000(3)
C17 0.049(4) 0.038(5) 0.043(5) 0.008(4) 0.017(3) 0.001(3)
C18 0.049(4) 0.035(4) 0.049(5) 0.008(4) 0.021(3) 0.003(3)
C19 0.085(6) 0.040(6) 0.070(7) -0.003(4) 0.042(5) 0.002(4)
C20 0.044(4) 0.029(4) 0.039(5) 0.001(3) 0.012(3) -0.002(3)
C21 0.050(4) 0.055(6) 0.045(5) 0.009(4) 0.017(4) -0.003(4)
C22 0.051(4) 0.061(6) 0.050(5) 0.005(5) 0.029(3) -0.002(4)
C23 0.049(4) 0.053(6) 0.049(5) -0.006(4) 0.018(4) 0.006(4)
C24 0.036(4) 0.048(5) 0.040(5) -0.005(4) 0.014(3) 0.000(3)
C25 0.031(3) 0.050(5) 0.029(4) 0.000(4) 0.006(2) 0.001(4)
C26 0.041(3) 0.024(4) 0.032(4) 0.001(4) 0.006(2) -0.009(4)
C27 0.044(4) 0.044(6) 0.034(5) -0.001(4) 0.016(3) 0.002(4)
C28 0.059(4) 0.029(5) 0.049(5) 0.000(4) 0.019(3) -0.007(3)
C29 0.054(4) 0.042(6) 0.049(5) -0.005(4) 0.014(4) 0.003(3)
C30 0.025(3) 0.031(5) 0.036(5) 0.000(4) 0.012(3) -0.003(3)
C31 0.037(4) 0.029(4) 0.048(5) -0.002(4) 0.014(3) 0.002(3)
C32 0.041(4) 0.027(4) 0.037(4) 0.000(3) 0.016(3) -0.004(3)
C33 0.042(4) 0.031(5) 0.037(5) -0.003(4) 0.013(3) -0.008(3)
C34 0.038(3) 0.029(4) 0.050(5) -0.004(3) 0.013(3) 0.000(3)
C35 0.044(3) 0.032(4) 0.040(4) 0.005(3) 0.008(3) 0.003(3)
C36 0.079(5) 0.019(4) 0.058(5) -0.001(4) 0.033(4) -0.001(4)
C37 0.057(4) 0.026(4) 0.059(5) 0.004(4) 0.016(4) -0.004(3)
C38 0.073(5) 0.035(6) 0.075(8) 0.000(4) 0.028(5) 0.003(4)
O1 0.055(3) 0.026(4) 0.062(5) 0.002(3) 0.019(3) -0.001(2)
O2 0.074(3) 0.035(3) 0.052(3) 0.011(3) 0.026(3) 0.001(2)
O3 0.041(2) 0.025(3) 0.054(3) 0.006(3) 0.024(2) -0.005(2)
O4 0.075(3) 0.035(3) 0.045(3) -0.001(2) 0.027(2) 0.001(3)
O5 0.065(4) 0.024(4) 0.046(5) -0.001(2) 0.029(4) -0.009(2)
O6 0.046(3) 0.031(4) 0.040(4) -0.002(2) 0.021(3) 0.0026(19)
O7 0.048(2) 0.033(3) 0.054(3) -0.004(3) 0.021(2) -0.004(2)
O8 0.049(2) 0.031(3) 0.043(3) 0.002(2) 0.025(2) 0.000(2)
O9 0.046(2) 0.033(3) 0.044(3) 0.007(2) 0.027(2) 0.010(2)
O10 0.052(4) 0.028(5) 0.062(5) 0.003(3) 0.032(4) 0.000(2)
O11 0.050(3) 0.024(3) 0.041(3) -0.006(3) 0.024(3) 0.000(2)
O12 0.051(3) 0.030(4) 0.050(4) 0.008(3) 0.023(3) -0.004(2)
O15 0.080(3) 0.083(5) 0.085(5) 0.004(4) 0.024(3) -0.003(3)
O14 0.091(5) 0.243(13) 0.265(13) -0.165(11) -0.004(6) 0.003(7)
O13 0.343(16) 0.146(10) 0.269(14) -0.135(10) 0.189(12) -0.079(10)
O16 0.293(15) 0.181(13) 0.326(19) -0.079(12) 0.045(13) 0.053(11)
Cu1 0.0459(5) 0.0318(8) 0.0403(5) 0.0004(5) 0.0205(4) -0.0053(5)
Cu2 0.0418(4) 0.0302(8) 0.0427(5) -0.0006(5) 0.0217(4) -0.0026(4)
N1 0.038(3) 0.029(5) 0.047(5) -0.009(4) 0.020(3) -0.004(3)
N2 0.035(3) 0.029(5) 0.033(4) 0.002(3) 0.015(3) 0.000(3)

loop_
_atom_type_symbol
_atom_type_description
_atom_type_scat_dispersion_real
_atom_type_scat_dispersion_imag
_atom_type_scat_source
C C 0.0033 0.0016 'International Tables Vol C Tables 4.2.6.8 and 6.1.1.4'
O O 0.0106 0.0060 'International Tables Vol C Tables 4.2.6.8 and 6.1.1.4'
Cu Cu 0.3201 1.2651 'International Tables Vol C Tables 4.2.6.8 and 6.1.1.4'
N N 0.0061 0.0033 'International Tables Vol C Tables 4.2.6.8 and 6.1.1.4'
H H 0.0000 0.0000 'International Tables Vol C Tables 4.2.6.8 and 6.1.1.4'

loop_
_geom_angle_atom_site_label_1
_geom_angle_atom_site_label_2
_geom_angle_atom_site_label_3
_geom_angle
_geom_angle_site_symmetry_1
_geom_angle_site_symmetry_3
_geom_angle_publ_flag
C2 C1 C6 121.4(9) . . ?
C1 C2 C3 121.1(9) . . ?
C4 C3 C2 119.5(7) . . ?
C3 C4 C5 120.4(8) . . ?
C6 C5 C7 120.3(8) . . ?
C6 C5 C4 119.6(8) . . ?
C7 C5 C4 120.1(8) . . ?
C5 C6 C1 118.0(6) . . ?
C5 C6 C10 119.1(8) . . ?
C1 C6 C10 122.9(8) . . ?
C8 C7 C5 122.6(8) . . ?
C7 C8 C9 120.9(8) . . ?
O11 C9 C10 124.5(8) . . ?
O11 C9 C8 117.1(8) . . ?
C10 C9 C8 118.4(8) . . ?
C11 C10 C9 122.3(6) . . ?
C11 C10 C6 119.1(9) . . ?
C9 C10 C6 118.6(8) . . ?
N1 C11 C10 123.9(9) . . ?
O8 C12 N1 113.3(6) . . ?
O8 C12 C13 111.1(5) . . ?
N1 C12 C13 108.6(6) . . ?
O10 C13 C14 115.1(6) . . ?
O10 C13 C12 106.9(5) . . ?
C14 C13 C12 107.5(6) . . ?
O9 C14 C15 109.0(6) . . ?
O9 C14 C13 113.2(6) . . ?
C15 C14 C13 105.9(6) . . ?
O6 C15 C14 112.1(6) . . ?
O6 C15 C16 106.6(5) . . ?
C14 C15 C16 113.2(6) . . ?
O8 C16 C17 109.9(6) . . ?
O8 C16 C15 109.9(5) . . ?
C17 C16 C15 109.9(6) . . ?
O7 C17 C16 107.0(6) . . ?
O6 C18 O7 111.1(6) . . ?
O6 C18 C19 109.1(7) . . ?
O7 C18 C19 107.7(6) . . ?
C21 C20 C25 120.9(8) . . ?
C22 C21 C20 121.7(8) . . ?
C23 C22 C21 119.1(7) . . ?
C22 C23 C24 122.0(9) . . ?
C23 C24 C25 119.4(8) . . ?
C23 C24 C29 121.7(8) . . ?
C25 C24 C29 118.8(7) . . ?
C20 C25 C24 116.9(6) . . ?
C20 C25 C26 124.1(8) . . ?
C24 C25 C26 118.9(8) . . ?
C27 C26 C30 123.0(6) . . ?
C27 C26 C25 118.8(9) . . ?
C30 C26 C25 118.1(8) . . ?
O12 C27 C26 123.7(9) . . ?
O12 C27 C28 114.8(8) . . ?
C26 C27 C28 121.4(8) . . ?
C29 C28 C27 121.1(8) . . ?
C28 C29 C24 120.9(8) . . ?
N2 C30 C26 125.1(8) . . ?
O3 C31 N2 112.4(6) . . ?
O3 C31 C32 113.0(6) . . ?
N2 C31 C32 107.7(6) . . ?
O5 C32 C33 115.8(6) . . ?
O5 C32 C31 104.5(5) . . ?
C33 C32 C31 109.4(6) . . ?
O4 C33 C32 112.4(6) . . ?
O4 C33 C34 108.9(6) . . ?
C32 C33 C34 107.5(6) . . ?
O1 C34 C35 108.8(6) . . ?
O1 C34 C33 111.1(6) . . ?
C35 C34 C33 112.3(6) . . ?
O3 C35 C36 110.6(6) . . ?
O3 C35 C34 109.5(6) . . ?
C36 C35 C34 110.0(6) . . ?
O2 C36 C35 109.0(6) . . ?
O1 C37 O2 111.0(6) . . ?
O1 C37 C38 109.2(7) . . ?
O2 C37 C38 108.7(7) . . ?
C37 O1 C34 111.0(6) . . ?
C37 O2 C36 112.6(6) . . ?
C31 O3 C35 108.9(5) . . ?
C32 O5 Cu2 142.1(5) . . ?
C32 O5 Cu1 110.3(4) . . ?
Cu2 O5 Cu1 100.0(3) . . ?
C18 O6 C15 111.5(5) . . ?
C17 O7 C18 111.7(5) . . ?
C12 O8 C16 108.6(5) . . ?
C13 O10 Cu1 143.3(4) . . ?
C13 O10 Cu2 110.1(4) . . ?
Cu1 O10 Cu2 99.1(3) . . ?
C9 O11 Cu2 127.6(6) . . ?
C27 O12 Cu1 127.1(6) . . ?
O12 Cu1 N2 94.1(2) . . ?
O12 Cu1 O10 100.3(3) . . ?
N2 Cu1 O10 165.5(3) . . ?
O12 Cu1 O5 177.1(2) . . ?
N2 Cu1 O5 85.6(3) . . ?
O10 Cu1 O5 80.0(2) . . ?
O12 Cu1 Cu2 140.50(19) . . ?
N2 Cu1 Cu2 124.9(2) . . ?
O10 Cu1 Cu2 40.9(2) . . ?
O5 Cu1 Cu2 39.47(19) . . ?
O11 Cu2 O5 100.3(3) . . ?
O11 Cu2 N1 93.6(2) . . ?
O5 Cu2 N1 165.5(3) . . ?
O11 Cu2 O10 177.6(2) . . ?
O5 Cu2 O10 80.2(2) . . ?
N1 Cu2 O10 85.8(3) . . ?
O11 Cu2 Cu1 140.73(19) . . ?
O5 Cu2 Cu1 40.6(2) . . ?
N1 Cu2 Cu1 125.7(2) . . ?
O10 Cu2 Cu1 39.98(19) . . ?
C11 N1 C12 120.5(8) . . ?
C11 N1 Cu2 127.9(7) . . ?
C12 N1 Cu2 111.2(5) . . ?
C30 N2 C31 123.0(8) . . ?
C30 N2 Cu1 126.7(6) . . ?
C31 N2 Cu1 109.8(5) . . ?

loop_
_geom_bond_atom_site_label_1
_geom_bond_atom_site_label_2
_geom_bond_distance
_geom_bond_site_symmetry_2
_geom_bond_publ_flag
C1 C2 1.359(12) . ?
C1 C6 1.402(13) . ?
C2 C3 1.400(13) . ?
C3 C4 1.347(13) . ?
C4 C5 1.442(12) . ?
C5 C6 1.393(12) . ?
C5 C7 1.399(12) . ?
C6 C10 1.480(9) . ?
C7 C8 1.352(11) . ?
C8 C9 1.438(11) . ?
C9 O11 1.292(11) . ?
C9 C10 1.438(13) . ?
C10 C11 1.423(12) . ?
C11 N1 1.289(12) . ?
C12 O8 1.411(8) . ?
C12 N1 1.448(10) . ?
C12 C13 1.537(9) . ?
C13 O10 1.404(10) . ?
C13 C14 1.537(11) . ?
C14 O9 1.417(7) . ?
C14 C15 1.492(11) . ?
C15 O6 1.427(9) . ?
C15 C16 1.538(9) . ?
C16 O8 1.456(8) . ?
C16 C17 1.509(10) . ?
C17 O7 1.427(9) . ?
C18 O6 1.411(9) . ?
C18 O7 1.428(8) . ?
C18 C19 1.496(12) . ?
C20 C21 1.382(12) . ?
C20 C25 1.404(12) . ?
C21 C22 1.372(12) . ?
C22 C23 1.351(12) . ?
C23 C24 1.406(12) . ?
C24 C25 1.428(12) . ?
C24 C29 1.433(12) . ?
C25 C26 1.470(9) . ?
C26 C27 1.378(13) . ?
C26 C30 1.434(12) . ?
C27 O12 1.352(11) . ?
C27 C28 1.408(11) . ?
C28 C29 1.359(11) . ?
C30 N2 1.289(12) . ?
C31 O3 1.427(8) . ?
C31 N2 1.452(10) . ?
C31 C32 1.530(10) . ?
C32 O5 1.403(9) . ?
C32 C33 1.483(11) . ?
C33 O4 1.430(8) . ?
C33 C34 1.530(11) . ?
C34 O1 1.433(9) . ?
C34 C35 1.523(10) . ?
C35 O3 1.429(8) . ?
C35 C36 1.477(10) . ?
C36 O2 1.436(9) . ?
C37 O1 1.413(9) . ?
C37 O2 1.417(9) . ?
C37 C38 1.510(12) . ?
O5 Cu2 1.898(6) . ?
O5 Cu1 1.941(6) . ?
O10 Cu1 1.914(6) . ?
O10 Cu2 1.950(6) . ?
O11 Cu2 1.872(6) . ?
O12 Cu1 1.866(7) . ?
Cu1 N2 1.887(8) . ?
Cu1 Cu2 2.9411(15) . ?
Cu2 N1 1.901(8) . ?

loop_
_geom_torsion_atom_site_label_1
_geom_torsion_atom_site_label_2
_geom_torsion_atom_site_label_3
_geom_torsion_atom_site_label_4
_geom_torsion
_geom_torsion_site_symmetry_1
_geom_torsion_site_symmetry_2
_geom_torsion_site_symmetry_3
_geom_torsion_site_symmetry_4
_geom_torsion_publ_flag
C6 C1 C2 C3 -1.4(12) . . . . ?
C1 C2 C3 C4 1.9(12) . . . . ?
C2 C3 C4 C5 -1.8(11) . . . . ?
C3 C4 C5 C6 1.1(11) . . . . ?
C3 C4 C5 C7 -179.3(8) . . . . ?
C7 C5 C6 C1 179.8(8) . . . . ?
C4 C5 C6 C1 -0.6(9) . . . . ?
C7 C5 C6 C10 -1.7(10) . . . . ?
C4 C5 C6 C10 177.9(7) . . . . ?
C2 C1 C6 C5 0.7(10) . . . . ?
C2 C1 C6 C10 -177.7(7) . . . . ?
C6 C5 C7 C8 -2.0(12) . . . . ?
C4 C5 C7 C8 178.5(7) . . . . ?
C5 C7 C8 C9 4.8(11) . . . . ?
C7 C8 C9 O11 178.4(7) . . . . ?
C7 C8 C9 C10 -3.8(11) . . . . ?
O11 C9 C10 C11 -3.4(10) . . . . ?
C8 C9 C10 C11 179.0(7) . . . . ?
O11 C9 C10 C6 177.8(7) . . . . ?
C8 C9 C10 C6 0.3(9) . . . . ?
C5 C6 C10 C11 -176.4(6) . . . . ?
C1 C6 C10 C11 2.0(9) . . . . ?
C5 C6 C10 C9 2.4(8) . . . . ?
C1 C6 C10 C9 -179.2(6) . . . . ?
C9 C10 C11 N1 -1.9(9) . . . . ?
C6 C10 C11 N1 176.9(7) . . . . ?
O8 C12 C13 O10 -170.2(6) . . . . ?
N1 C12 C13 O10 -44.9(8) . . . . ?
O8 C12 C13 C14 65.7(7) . . . . ?
N1 C12 C13 C14 -169.0(6) . . . . ?
O10 C13 C14 O9 63.7(7) . . . . ?
C12 C13 C14 O9 -177.3(6) . . . . ?
O10 C13 C14 C15 -176.9(5) . . . . ?
C12 C13 C14 C15 -57.9(6) . . . . ?
O9 C14 C15 O6 -61.2(7) . . . . ?
C13 C14 C15 O6 176.7(4) . . . . ?
O9 C14 C15 C16 178.2(5) . . . . ?
C13 C14 C15 C16 56.1(7) . . . . ?
O6 C15 C16 O8 179.3(5) . . . . ?
C14 C15 C16 O8 -57.1(8) . . . . ?
O6 C15 C16 C17 58.2(7) . . . . ?
C14 C15 C16 C17 -178.1(6) . . . . ?
O8 C16 C17 O7 -179.2(5) . . . . ?
C15 C16 C17 O7 -58.1(7) . . . . ?
C25 C20 C21 C22 0.7(12) . . . . ?
C20 C21 C22 C23 0.0(11) . . . . ?
C21 C22 C23 C24 0.3(12) . . . . ?
C22 C23 C24 C25 -1.3(12) . . . . ?
C22 C23 C24 C29 178.6(7) . . . . ?
C21 C20 C25 C24 -1.6(9) . . . . ?
C21 C20 C25 C26 -179.6(7) . . . . ?
C23 C24 C25 C20 1.9(9) . . . . ?
C29 C24 C25 C20 -178.0(7) . . . . ?
C23 C24 C25 C26 -180.0(6) . . . . ?
C29 C24 C25 C26 0.1(10) . . . . ?
C20 C25 C26 C27 178.0(6) . . . . ?
C24 C25 C26 C27 0.0(9) . . . . ?
C20 C25 C26 C30 1.3(9) . . . . ?
C24 C25 C26 C30 -176.7(6) . . . . ?
C30 C26 C27 O12 -5.9(10) . . . . ?
C25 C26 C27 O12 177.6(7) . . . . ?
C30 C26 C27 C28 177.3(7) . . . . ?
C25 C26 C27 C28 0.8(10) . . . . ?
O12 C27 C28 C29 -178.9(7) . . . . ?
C26 C27 C28 C29 -1.8(12) . . . . ?
C27 C28 C29 C24 2.0(12) . . . . ?
C23 C24 C29 C28 179.0(7) . . . . ?
C25 C24 C29 C28 -1.1(11) . . . . ?
C27 C26 C30 N2 5.1(10) . . . . ?
C25 C26 C30 N2 -178.3(7) . . . . ?
O3 C31 C32 O5 -175.2(5) . . . . ?
N2 C31 C32 O5 -50.5(7) . . . . ?
O3 C31 C32 C33 60.1(7) . . . . ?
N2 C31 C32 C33 -175.1(6) . . . . ?
O5 C32 C33 O4 68.9(8) . . . . ?
C31 C32 C33 O4 -173.3(5) . . . . ?
O5 C32 C33 C34 -171.4(6) . . . . ?
C31 C32 C33 C34 -53.6(7) . . . . ?
O4 C33 C34 O1 -60.5(7) . . . . ?
C32 C33 C34 O1 177.5(6) . . . . ?
O4 C33 C34 C35 177.3(5) . . . . ?
C32 C33 C34 C35 55.4(7) . . . . ?
O1 C34 C35 O3 177.7(5) . . . . ?
C33 C34 C35 O3 -58.9(7) . . . . ?
O1 C34 C35 C36 56.0(7) . . . . ?
C33 C34 C35 C36 179.3(6) . . . . ?
O3 C35 C36 O2 -175.6(6) . . . . ?
C34 C35 C36 O2 -54.5(8) . . . . ?
O2 C37 O1 C34 60.5(7) . . . . ?
C38 C37 O1 C34 -179.7(7) . . . . ?
C35 C34 O1 C37 -58.3(7) . . . . ?
C33 C34 O1 C37 177.6(6) . . . . ?
O1 C37 O2 C36 -59.9(8) . . . . ?
C38 C37 O2 C36 -180.0(6) . . . . ?
C35 C36 O2 C37 57.0(8) . . . . ?
N2 C31 O3 C35 175.4(6) . . . . ?
C32 C31 O3 C35 -62.4(7) . . . . ?
C36 C35 O3 C31 -178.4(6) . . . . ?
C34 C35 O3 C31 60.2(7) . . . . ?
C33 C32 O5 Cu2 -57.3(10) . . . . ?
C31 C32 O5 Cu2 -177.7(5) . . . . ?
C33 C32 O5 Cu1 162.0(5) . . . . ?
C31 C32 O5 Cu1 41.6(6) . . . . ?
O7 C18 O6 C15 61.8(7) . . . . ?
C19 C18 O6 C15 -179.7(5) . . . . ?
C14 C15 O6 C18 176.4(5) . . . . ?
C16 C15 O6 C18 -59.2(6) . . . . ?
C16 C17 O7 C18 59.2(7) . . . . ?
O6 C18 O7 C17 -61.6(8) . . . . ?
C19 C18 O7 C17 179.1(6) . . . . ?
N1 C12 O8 C16 172.3(5) . . . . ?
C13 C12 O8 C16 -65.2(6) . . . . ?
C17 C16 O8 C12 179.8(5) . . . . ?
C15 C16 O8 C12 58.8(6) . . . . ?
C14 C13 O10 Cu1 -60.7(9) . . . . ?
C12 C13 O10 Cu1 -180.0(6) . . . . ?
C14 C13 O10 Cu2 158.6(4) . . . . ?
C12 C13 O10 Cu2 39.3(6) . . . . ?
C10 C9 O11 Cu2 6.5(11) . . . . ?
C8 C9 O11 Cu2 -175.9(5) . . . . ?
C26 C27 O12 Cu1 3.7(11) . . . . ?
C28 C27 O12 Cu1 -179.3(5) . . . . ?
C27 O12 Cu1 N2 -0.7(6) . . . . ?
C27 O12 Cu1 O10 177.9(6) . . . . ?
C27 O12 Cu1 O5 -85(6) . . . . ?
C27 O12 Cu1 Cu2 -172.8(5) . . . . ?
C13 O10 Cu1 O12 28.0(8) . . . . ?
Cu2 O10 Cu1 O12 171.0(2) . . . . ?
C13 O10 Cu1 N2 -157.6(9) . . . . ?
Cu2 O10 Cu1 N2 -14.6(10) . . . . ?
C13 O10 Cu1 O5 -149.1(8) . . . . ?
Cu2 O10 Cu1 O5 -6.1(2) . . . . ?
C13 O10 Cu1 Cu2 -143.0(9) . . . . ?
C32 O5 Cu1 O12 65(6) . . . . ?
Cu2 O5 Cu1 O12 -91(6) . . . . ?
C32 O5 Cu1 N2 -19.1(5) . . . . ?
Cu2 O5 Cu1 N2 -175.8(3) . . . . ?
C32 O5 Cu1 O10 163.0(5) . . . . ?
Cu2 O5 Cu1 O10 6.3(2) . . . . ?
C32 O5 Cu1 Cu2 156.7(6) . . . . ?
C9 O11 Cu2 O5 172.0(7) . . . . ?
C9 O11 Cu2 N1 -4.0(6) . . . . ?
C9 O11 Cu2 O10 70(7) . . . . ?
C9 O11 Cu2 Cu1 175.9(5) . . . . ?
C32 O5 Cu2 O11 33.3(8) . . . . ?
Cu1 O5 Cu2 O11 176.2(2) . . . . ?
C32 O5 Cu2 N1 -163.0(9) . . . . ?
Cu1 O5 Cu2 N1 -20.1(10) . . . . ?
C32 O5 Cu2 O10 -149.1(8) . . . . ?
Cu1 O5 Cu2 O10 -6.2(2) . . . . ?
C32 O5 Cu2 Cu1 -142.9(8) . . . . ?
C13 O10 Cu2 O11 -94(7) . . . . ?
Cu1 O10 Cu2 O11 108(7) . . . . ?
C13 O10 Cu2 O5 163.8(4) . . . . ?
Cu1 O10 Cu2 O5 6.3(2) . . . . ?
C13 O10 Cu2 N1 -19.7(4) . . . . ?
Cu1 O10 Cu2 N1 -177.2(3) . . . . ?
C13 O10 Cu2 Cu1 157.5(5) . . . . ?
O12 Cu1 Cu2 O11 169.6(4) . . . . ?
N2 Cu1 Cu2 O11 -0.8(4) . . . . ?
O10 Cu1 Cu2 O11 -176.4(3) . . . . ?
O5 Cu1 Cu2 O11 -5.9(3) . . . . ?
O12 Cu1 Cu2 O5 175.5(4) . . . . ?
N2 Cu1 Cu2 O5 5.1(3) . . . . ?
O10 Cu1 Cu2 O5 -170.4(3) . . . . ?
O12 Cu1 Cu2 N1 -10.6(4) . . . . ?
N2 Cu1 Cu2 N1 179.1(4) . . . . ?
O10 Cu1 Cu2 N1 3.5(3) . . . . ?
O5 Cu1 Cu2 N1 173.9(3) . . . . ?
O12 Cu1 Cu2 O10 -14.1(4) . . . . ?
N2 Cu1 Cu2 O10 175.6(3) . . . . ?
O5 Cu1 Cu2 O10 170.4(3) . . . . ?
C10 C11 N1 C12 -167.5(6) . . . . ?
C10 C11 N1 Cu2 3.7(12) . . . . ?
O8 C12 N1 C11 -34.0(9) . . . . ?
C13 C12 N1 C11 -157.9(7) . . . . ?
O8 C12 N1 Cu2 153.4(4) . . . . ?
C13 C12 N1 Cu2 29.5(7) . . . . ?
O11 Cu2 N1 C11 -1.0(7) . . . . ?
O5 Cu2 N1 C11 -165.0(8) . . . . ?
O10 Cu2 N1 C11 -178.7(7) . . . . ?
Cu1 Cu2 N1 C11 179.1(6) . . . . ?
O11 Cu2 N1 C12 170.9(5) . . . . ?
O5 Cu2 N1 C12 6.9(13) . . . . ?
O10 Cu2 N1 C12 -6.8(5) . . . . ?
Cu1 Cu2 N1 C12 -9.1(6) . . . . ?
C26 C30 N2 C31 -173.2(6) . . . . ?
C26 C30 N2 Cu1 -2.1(11) . . . . ?
O3 C31 N2 C30 -26.5(10) . . . . ?
C32 C31 N2 C30 -151.5(7) . . . . ?
O3 C31 N2 Cu1 161.1(5) . . . . ?
C32 C31 N2 Cu1 36.0(6) . . . . ?
O12 Cu1 N2 C30 0.0(7) . . . . ?
O10 Cu1 N2 C30 -174.5(8) . . . . ?
O5 Cu1 N2 C30 177.2(7) . . . . ?
Cu2 Cu1 N2 C30 173.9(6) . . . . ?
O12 Cu1 N2 C31 172.1(5) . . . . ?
O10 Cu1 N2 C31 -2.4(12) . . . . ?
O5 Cu1 N2 C31 -10.8(5) . . . . ?
Cu2 Cu1 N2 C31 -14.0(6) . . . . ?
